data_4028524
loop_
_publ_author_name
'Jing Sun'
'Ya-Jing Xie'
'Chao-Guo Yan'

_publ_contact_author_address
;
      College of Chemistry & Chemical Engineering
      Yangzhou University
      Yangzhou 225002, 
      P.R. China
;
_publ_contact_author_email cgyan@yzu.edu.cn
_publ_contact_author_fax +86-514-87975590-8401
_publ_contact_author_name 'Chao-Guo Yan'
_publ_contact_author_phone +86-514-87975531
_publ_section_title
;
 Construction of Dispirocyclopentanebisoxindoles via Self-Domino
 Michael-Aldol Reactions of 3-Phenacylideneoxindoles
;
_journal_name_full 'Journal of Organic Chemistry'
_journal_page_first 8354
_journal_page_last 8365
_journal_paper_doi 10.1021/jo4010603
_journal_volume 78
_journal_year 2013
_chemical_formula_moiety 'C24 H24 N2 O4'
_chemical_formula_sum 'C24 H24 N2 O4'
_chemical_formula_weight 404.45
_chemical_name_systematic
; 
 ? 
;
_space_group_IT_number 2
_symmetry_cell_setting triclinic
_symmetry_space_group_name_Hall '-P 1'
_symmetry_space_group_name_H-M 'P -1'
_atom_sites_solution_hydrogens geom
_atom_sites_solution_primary direct
_atom_sites_solution_secondary difmap
_audit_creation_method SHELXL-97
_cell_angle_alpha 69.744(2)
_cell_angle_beta 88.758(3)
_cell_angle_gamma 81.088(3)
_cell_formula_units_Z 2
_cell_length_a 11.308(2)
_cell_length_b 11.459(2)
_cell_length_c 12.459(2)
_cell_measurement_reflns_used 2532
_cell_measurement_temperature 296(2)
_cell_measurement_theta_max 21.40
_cell_measurement_theta_min 2.43
_cell_volume 1495.4(4)
_computing_cell_refinement 'Bruker SMART'
_computing_data_collection 'Bruker SMART'
_computing_data_reduction 'Bruker SAINT'
_computing_molecular_graphics 'Bruker SHELXTL'
_computing_publication_material 'Bruker SHELXTL'
_computing_structure_refinement 'SHELXL-97 (Sheldrick, 1997)'
_computing_structure_solution 'SHELXS-97 (Sheldrick, 1990)'
_diffrn_ambient_temperature 296(2)
_diffrn_measured_fraction_theta_full 0.979
_diffrn_measured_fraction_theta_max 0.979
_diffrn_measurement_device_type 'CCD area detector'
_diffrn_measurement_method 'phi and omega scans'
_diffrn_radiation_monochromator graphite
_diffrn_radiation_source 'fine-focus sealed tube'
_diffrn_radiation_type MoK\a
_diffrn_radiation_wavelength 0.71073
_diffrn_reflns_av_R_equivalents 0.0273
_diffrn_reflns_av_sigmaI/netI 0.0718
_diffrn_reflns_limit_h_max 14
_diffrn_reflns_limit_h_min -14
_diffrn_reflns_limit_k_max 14
_diffrn_reflns_limit_k_min -13
_diffrn_reflns_limit_l_max 16
_diffrn_reflns_limit_l_min -14
_diffrn_reflns_number 13131
_diffrn_reflns_theta_full 27.40
_diffrn_reflns_theta_max 27.40
_diffrn_reflns_theta_min 1.74
_exptl_absorpt_coefficient_mu 0.062
_exptl_absorpt_correction_T_max 0.9890
_exptl_absorpt_correction_T_min 0.9830
_exptl_absorpt_correction_type multi-scan
_exptl_absorpt_process_details sadabs
_exptl_crystal_density_diffrn 0.898
_exptl_crystal_F_000 428
_exptl_crystal_size_max 0.28
_exptl_crystal_size_mid 0.26
_exptl_crystal_size_min 0.18
_platon_squeeze_details ' '
_refine_diff_density_max 0.270
_refine_diff_density_min -0.292
_refine_diff_density_rms 0.069
_refine_ls_extinction_method none
_refine_ls_goodness_of_fit_ref 1.068
_refine_ls_hydrogen_treatment constr
_refine_ls_matrix_type full
_refine_ls_number_parameters 276
_refine_ls_number_reflns 6662
_refine_ls_number_restraints 1
_refine_ls_restrained_S_all 1.068
_refine_ls_R_factor_all 0.1591
_refine_ls_R_factor_gt 0.1082
_refine_ls_shift/su_max 0.000
_refine_ls_shift/su_mean 0.000
_refine_ls_structure_factor_coef Fsqd
_refine_ls_weighting_details 'calc w=1/[\s^2^(Fo^2^)+(0.2000P)^2^+0.0000P] where P=(Fo^2^+2Fc^2^)/3'
_refine_ls_weighting_scheme calc
_refine_ls_wR_factor_gt 0.3381
_refine_ls_wR_factor_ref 0.3683
_reflns_number_gt 2951
_reflns_number_total 6799
_reflns_threshold_expression >2sigma(I)
_cod_data_source_file jo4010603_si_001_11.cif
_cod_data_source_block 4m
_cod_database_code 4028524

loop_
_symmetry_equiv_pos_as_xyz
'x, y, z'
'-x, -y, -z'

loop_
_atom_site_label
_atom_site_type_symbol
_atom_site_fract_x
_atom_site_fract_y
_atom_site_fract_z
_atom_site_U_iso_or_equiv
_atom_site_adp_type
_atom_site_occupancy
_atom_site_symmetry_multiplicity
_atom_site_calc_flag
_atom_site_refinement_flags
C1 C 0.3442(3) 0.0114(4) 0.0805(3) 0.0560(10) Uani 1 1 d .
C2 C 0.2248(4) 0.0062(4) 0.1451(3) 0.0586(11) Uani 1 1 d .
C3 C 0.2038(3) -0.1249(4) 0.1556(3) 0.0563(10) Uani 1 1 d .
C4 C 0.1115(3) -0.1879(4) 0.2008(3) 0.0555(10) Uani 1 1 d .
H4 H 0.0488 -0.1514 0.2340 0.067 Uiso 1 1 calc R
C5 C 0.1125(4) -0.3100(4) 0.1964(4) 0.0669(12) Uani 1 1 d .
C6 C 0.0048(4) -0.3806(5) 0.2381(4) 0.0699(12) Uani 1 1 d .
H6A H 0.0178 -0.4585 0.2236 0.105 Uiso 1 1 calc R
H6B H -0.0670 -0.3294 0.1979 0.105 Uiso 1 1 calc R
H6C H -0.0031 -0.3977 0.3188 0.105 Uiso 1 1 calc R
C7 C 0.2051(4) -0.3632(5) 0.1460(4) 0.0681(12) Uani 1 1 d .
H7 H 0.2069 -0.4445 0.1457 0.082 Uiso 1 1 calc R
C8 C 0.2992(4) -0.2928(5) 0.0939(4) 0.0717(12) Uani 1 1 d .
H8 H 0.3584 -0.3244 0.0538 0.086 Uiso 1 1 calc R
C9 C 0.2985(4) -0.1787(5) 0.1053(4) 0.0645(11) Uani 1 1 d .
C10 C 0.1271(4) 0.1127(4) 0.0805(4) 0.0642(11) Uani 1 1 d .
H10A H 0.0502 0.0835 0.0901 0.077 Uiso 1 1 calc R
H10B H 0.1431 0.1425 -0.0005 0.077 Uiso 1 1 calc R
C11 C 0.1252(3) 0.2196(4) 0.1287(4) 0.0637(11) Uani 1 1 d D
C12 C 0.0099(4) 0.3104(4) 0.1077(5) 0.0857(16) Uani 1 1 d D
H12A H -0.0145 0.3223 0.1780 0.129 Uiso 1 1 calc R
H12B H -0.0509 0.2772 0.0799 0.129 Uiso 1 1 calc R
H12C H 0.0214 0.3897 0.0520 0.129 Uiso 1 1 calc R
C13 C 0.0303(3) 0.0951(3) 0.3144(3) 0.0533(10) Uani 1 1 d .
C14 C 0.1462(3) 0.1422(4) 0.2610(3) 0.0557(10) Uani 1 1 d .
C15 C 0.1777(4) 0.2162(4) 0.3326(3) 0.0575(10) Uani 1 1 d .
C16 C 0.2668(4) 0.2808(4) 0.3300(4) 0.0649(11) Uani 1 1 d .
H16 H 0.3262 0.2830 0.2769 0.078 Uiso 1 1 calc R
C17 C 0.2724(5) 0.3485(4) 0.4099(4) 0.0771(13) Uani 1 1 d .
C18 C 0.3747(7) 0.4265(7) 0.3982(9) 0.141(3) Uani 1 1 d .
H18A H 0.3512 0.4916 0.4299 0.211 Uiso 1 1 calc R
H18B H 0.3914 0.4638 0.3188 0.211 Uiso 1 1 calc R
H18C H 0.4452 0.3725 0.4387 0.211 Uiso 1 1 calc R
C19 C 0.1875(6) 0.3398(6) 0.4853(5) 0.0947(17) Uani 1 1 d .
H19 H 0.1938 0.3754 0.5412 0.114 Uiso 1 1 calc R
C20 C 0.0869(5) 0.2787(5) 0.4859(4) 0.0805(14) Uani 1 1 d .
H20 H 0.0263 0.2797 0.5374 0.097 Uiso 1 1 calc R
C21 C 0.0808(4) 0.2169(4) 0.4069(4) 0.0608(11) Uani 1 1 d .
C22 C 0.2460(3) 0.0305(3) 0.2604(3) 0.0502(9) Uani 1 1 d .
H22 H 0.3219 0.0634 0.2525 0.060 Uiso 1 1 calc R
C23 C 0.2606(4) -0.0834(4) 0.3677(4) 0.0627(11) Uani 1 1 d .
C24 C 0.3657(4) -0.1865(4) 0.3802(4) 0.0724(13) Uani 1 1 d .
H24A H 0.4368 -0.1615 0.4005 0.109 Uiso 1 1 calc R
H24B H 0.3765 -0.2011 0.3090 0.109 Uiso 1 1 calc R
H24C H 0.3508 -0.2625 0.4390 0.109 Uiso 1 1 calc R
N1 N 0.3816(3) -0.0943(4) 0.0648(3) 0.0695(10) Uani 1 1 d .
H1 H 0.4479 -0.1107 0.0339 0.083 Uiso 1 1 calc R
N2 N 0.0003(3) 0.1499(4) 0.3973(3) 0.0651(10) Uani 1 1 d .
H2 H -0.0629 0.1410 0.4370 0.078 Uiso 1 1 calc R
O1 O 0.3966(3) 0.1033(3) 0.0535(3) 0.0799(10) Uani 1 1 d .
O2 O 0.2201(3) 0.2865(3) 0.0900(2) 0.0679(8) Uani 1 1 d .
H2A H 0.2073 0.3310 0.0226 0.102 Uiso 1 1 calc R
O3 O -0.0258(2) 0.0226(3) 0.2913(3) 0.0695(9) Uani 1 1 d .
O4 O 0.1942(3) -0.0921(4) 0.4498(3) 0.0816(10) Uani 1 1 d .

loop_
_atom_site_aniso_label
_atom_site_aniso_U_11
_atom_site_aniso_U_22
_atom_site_aniso_U_33
_atom_site_aniso_U_23
_atom_site_aniso_U_13
_atom_site_aniso_U_12
C1 0.056(2) 0.064(3) 0.053(2) -0.0242(19) 0.0235(17) -0.0178(19)
C2 0.064(2) 0.058(2) 0.057(2) -0.0245(19) 0.0316(19) -0.0123(19)
C3 0.050(2) 0.076(3) 0.057(2) -0.037(2) 0.0099(17) -0.0176(19)
C4 0.060(2) 0.044(2) 0.058(2) -0.0146(18) 0.0155(18) -0.0044(17)
C5 0.082(3) 0.056(3) 0.073(3) -0.028(2) 0.021(2) -0.031(2)
C6 0.071(3) 0.072(3) 0.077(3) -0.031(2) 0.018(2) -0.033(2)
C7 0.078(3) 0.070(3) 0.067(3) -0.032(2) 0.014(2) -0.026(2)
C8 0.068(3) 0.078(3) 0.078(3) -0.042(3) 0.014(2) -0.006(2)
C9 0.064(2) 0.076(3) 0.059(2) -0.028(2) 0.0137(19) -0.018(2)
C10 0.053(2) 0.082(3) 0.059(2) -0.027(2) 0.0059(18) -0.012(2)
C11 0.058(2) 0.067(3) 0.056(2) -0.009(2) 0.0135(18) -0.009(2)
C12 0.117(4) 0.049(3) 0.081(3) -0.017(2) 0.023(3) 0.000(3)
C13 0.060(2) 0.0397(19) 0.058(2) -0.0144(17) 0.0232(18) -0.0106(17)
C14 0.050(2) 0.055(2) 0.062(2) -0.0186(19) 0.0209(17) -0.0116(17)
C15 0.071(2) 0.052(2) 0.051(2) -0.0205(18) 0.0122(18) -0.0080(19)
C16 0.059(2) 0.057(2) 0.081(3) -0.024(2) 0.017(2) -0.019(2)
C17 0.109(4) 0.059(3) 0.068(3) -0.020(2) 0.009(3) -0.033(3)
C18 0.139(6) 0.103(5) 0.221(9) -0.101(6) 0.024(6) -0.037(5)
C19 0.117(4) 0.090(4) 0.095(4) -0.061(3) -0.010(3) 0.000(3)
C20 0.121(4) 0.071(3) 0.059(3) -0.033(2) 0.018(3) -0.018(3)
C21 0.074(3) 0.042(2) 0.056(2) -0.0047(18) 0.025(2) -0.0086(19)
C22 0.0491(19) 0.052(2) 0.050(2) -0.0147(17) 0.0190(16) -0.0188(16)
C23 0.068(2) 0.060(3) 0.056(2) -0.014(2) 0.022(2) -0.016(2)
C24 0.059(2) 0.073(3) 0.068(3) -0.012(2) 0.000(2) 0.011(2)
N1 0.064(2) 0.083(3) 0.065(2) -0.031(2) 0.0320(17) -0.0148(19)
N2 0.0522(18) 0.085(3) 0.060(2) -0.0311(19) 0.0222(15) -0.0073(18)
O1 0.0738(19) 0.081(2) 0.104(2) -0.0473(19) 0.0538(18) -0.0389(17)
O2 0.0777(19) 0.072(2) 0.0607(17) -0.0273(16) 0.0187(15) -0.0249(16)
O3 0.0492(15) 0.090(2) 0.092(2) -0.0579(19) 0.0137(14) -0.0175(15)
O4 0.0568(17) 0.107(3) 0.0641(18) -0.0097(17) 0.0163(14) -0.0137(17)

loop_
_atom_type_symbol
_atom_type_description
_atom_type_scat_dispersion_real
_atom_type_scat_dispersion_imag
_atom_type_scat_source
C C 0.0033 0.0016 'International Tables Vol C Tables 4.2.6.8 and 6.1.1.4'
H H 0.0000 0.0000 'International Tables Vol C Tables 4.2.6.8 and 6.1.1.4'
N N 0.0061 0.0033 'International Tables Vol C Tables 4.2.6.8 and 6.1.1.4'
O O 0.0106 0.0060 'International Tables Vol C Tables 4.2.6.8 and 6.1.1.4'

loop_
_geom_angle_atom_site_label_1
_geom_angle_atom_site_label_2
_geom_angle_atom_site_label_3
_geom_angle
O1 C1 N1 126.0(3)
O1 C1 C2 122.8(3)
N1 C1 C2 111.1(3)
C10 C2 C3 115.5(4)
C10 C2 C1 112.1(3)
C3 C2 C1 99.8(3)
C10 C2 C22 104.3(3)
C3 C2 C22 117.0(3)
C1 C2 C22 108.1(3)
C4 C3 C9 121.0(4)
C4 C3 C2 130.6(3)
C9 C3 C2 108.4(3)
C3 C4 C5 119.0(4)
C3 C4 H4 120.5
C5 C4 H4 120.5
C7 C5 C4 120.2(4)
C7 C5 C6 118.9(4)
C4 C5 C6 120.6(4)
C5 C6 H6A 109.5
C5 C6 H6B 109.5
H6A C6 H6B 109.5
C5 C6 H6C 109.5
H6A C6 H6C 109.5
H6B C6 H6C 109.5
C5 C7 C8 120.0(4)
C5 C7 H7 120.0
C8 C7 H7 120.0
C9 C8 C7 117.9(4)
C9 C8 H8 121.1
C7 C8 H8 121.1
C8 C9 C3 121.6(4)
C8 C9 N1 128.5(4)
C3 C9 N1 109.8(4)
C2 C10 C11 108.0(3)
C2 C10 H10A 110.1
C11 C10 H10A 110.1
C2 C10 H10B 110.1
C11 C10 H10B 110.1
H10A C10 H10B 108.4
O2 C11 C12 109.3(4)
O2 C11 C10 111.8(3)
C12 C11 C10 115.2(4)
O2 C11 C14 109.0(3)
C12 C11 C14 110.2(3)
C10 C11 C14 101.0(3)
C11 C12 H12A 109.5
C11 C12 H12B 109.5
H12A C12 H12B 109.5
C11 C12 H12C 109.5
H12A C12 H12C 109.5
H12B C12 H12C 109.5
O3 C13 N2 125.4(3)
O3 C13 C14 128.1(3)
N2 C13 C14 106.4(3)
C15 C14 C13 103.1(3)
C15 C14 C22 114.7(3)
C13 C14 C22 111.8(3)
C15 C14 C11 115.1(3)
C13 C14 C11 110.8(3)
C22 C14 C11 101.6(3)
C16 C15 C21 121.7(4)
C16 C15 C14 133.0(4)
C21 C15 C14 105.1(4)
C15 C16 C17 120.9(4)
C15 C16 H16 119.6
C17 C16 H16 119.6
C19 C17 C16 117.1(4)
C19 C17 C18 124.9(5)
C16 C17 C18 118.0(5)
C17 C18 H18A 109.5
C17 C18 H18B 109.5
H18A C18 H18B 109.5
C17 C18 H18C 109.5
H18A C18 H18C 109.5
H18B C18 H18C 109.5
C17 C19 C20 123.6(5)
C17 C19 H19 118.2
C20 C19 H19 118.2
C21 C20 C19 118.7(5)
C21 C20 H20 120.7
C19 C20 H20 120.7
N2 C21 C20 128.3(4)
N2 C21 C15 113.8(4)
C20 C21 C15 117.7(4)
C23 C22 C14 115.9(3)
C23 C22 C2 116.1(3)
C14 C22 C2 106.3(3)
C23 C22 H22 105.9
C14 C22 H22 105.9
C2 C22 H22 105.9
O4 C23 C22 122.3(4)
O4 C23 C24 118.6(4)
C22 C23 C24 118.9(3)
C23 C24 H24A 109.5
C23 C24 H24B 109.5
H24A C24 H24B 109.5
C23 C24 H24C 109.5
H24A C24 H24C 109.5
H24B C24 H24C 109.5
C1 N1 C9 110.8(3)
C1 N1 H1 124.6
C9 N1 H1 124.6
C21 N2 C13 111.3(3)
C21 N2 H2 124.3
C13 N2 H2 124.3
C11 O2 H2A 109.5

loop_
_geom_bond_atom_site_label_1
_geom_bond_atom_site_label_2
_geom_bond_distance
C1 O1 1.230(5)
C1 N1 1.299(5)
C1 C2 1.555(5)
C2 C10 1.516(6)
C2 C3 1.517(6)
C2 C22 1.584(6)
C3 C4 1.362(5)
C3 C9 1.398(6)
C4 C5 1.417(6)
C4 H4 0.9300
C5 C7 1.379(6)
C5 C6 1.547(6)
C6 H6A 0.9600
C6 H6B 0.9600
C6 H6C 0.9600
C7 C8 1.440(6)
C7 H7 0.9300
C8 C9 1.362(6)
C8 H8 0.9300
C9 N1 1.413(5)
C10 C11 1.537(6)
C10 H10A 0.9700
C10 H10B 0.9700
C11 O2 1.396(5)
C11 C12 1.502(2)
C11 C14 1.582(6)
C12 H12A 0.9600
C12 H12B 0.9600
C12 H12C 0.9600
C13 O3 1.229(5)
C13 N2 1.395(5)
C13 C14 1.544(5)
C14 C15 1.508(6)
C14 C22 1.572(5)
C15 C16 1.333(6)
C15 C21 1.420(5)
C16 C17 1.465(6)
C16 H16 0.9300
C17 C19 1.319(7)
C17 C18 1.543(8)
C18 H18A 0.9600
C18 H18B 0.9600
C18 H18C 0.9600
C19 C20 1.424(8)
C19 H19 0.9300
C20 C21 1.406(6)
C20 H20 0.9300
C21 N2 1.309(5)
C22 C23 1.500(6)
C22 H22 0.9800
C23 O4 1.242(5)
C23 C24 1.509(6)
C24 H24A 0.9600
C24 H24B 0.9600
C24 H24C 0.9600
N1 H1 0.8600
N2 H2 0.8600
O2 H2A 0.8200

loop_
_platon_squeeze_void_nr
_platon_squeeze_void_average_x
_platon_squeeze_void_average_y
_platon_squeeze_void_average_z
_platon_squeeze_void_volume
_platon_squeeze_void_count_electrons
_platon_squeeze_void_content
1 0.500 0.564 0.880 595 276 ' '
